data_4334790
loop_
_publ_author_name
'Thi Nhu Y Hoang'
'Marie Humbert-Droz'
'Thibault Dutronc'
'Laure Gu\'en\'ee'
'C\'eline Besnard'
'Claude Piguet'

_publ_contact_author_address
;Department of inorganic, analytic and applied chemistry 
University of Geneva, Sciences II 
30 quai Ernest-Ansermet 
CH-1211 Gen\`eve 4 
;
_publ_contact_author_email claude.Piguet@unige.ch
_publ_contact_author_fax '+41 (0)22 379 68 30 '
_publ_contact_author_name 'Claude Piguet'
_publ_contact_author_phone '+41 (0)22 379 60 34'
_publ_section_title
;
 A Polyaromatic Terdentate Binding Unit with Fused 5,6-Membered Chelates
 for Complexing s-, p-, d-, and f-Block Cations
;
_journal_name_full 'Inorganic Chemistry'
_journal_page_first 5570
_journal_page_last 5580
_journal_paper_doi 10.1021/ic400526j
_journal_volume 52
_journal_year 2013
_chemical_formula_moiety 'C17 H14 Cl Li N4 O5'
_chemical_formula_sum 'C17 H14 Cl Li N4 O5'
_chemical_formula_weight 396.71
_chemical_name_systematic
;
 ? 
;
_space_group_crystal_system triclinic
_space_group_IT_number 2
_space_group_name_Hall '-P 1'
_space_group_name_H-M_alt 'P -1'
_symmetry_space_group_name_Hall '-P 1'
_symmetry_space_group_name_H-M 'P -1'
_atom_sites_solution_hydrogens geom
_atom_sites_solution_primary direct
_atom_sites_solution_secondary difmap
_audit_creation_date 2012-07-17
_audit_creation_method
;
  Olex2 1.2-beta
  (compiled May  9 2012 12:37:22, GUI svn.r4230)
;
_cell_angle_alpha 111.463(8)
_cell_angle_beta 94.292(6)
_cell_angle_gamma 93.597(7)
_cell_formula_units_Z 2
_cell_length_a 7.4188(5)
_cell_length_b 10.2066(10)
_cell_length_c 12.4306(8)
_cell_measurement_reflns_used 2460
_cell_measurement_temperature 180.0
_cell_measurement_theta_max 73.3179
_cell_measurement_theta_min 3.8397
_cell_volume 869.40(13)
_computing_cell_refinement
;
CrysAlisPro, Agilent Technologies,
Version 1.171.35.11 (release 16-05-2011 CrysAlis171 .NET)
(compiled May 16 2011,17:55:39)
;
_computing_data_collection
;
CrysAlisPro, Agilent Technologies,
Version 1.171.35.11 (release 16-05-2011 CrysAlis171 .NET)
(compiled May 16 2011,17:55:39)
;
_computing_data_reduction
;
CrysAlisPro, Agilent Technologies,
Version 1.171.35.11 (release 16-05-2011 CrysAlis171 .NET)
(compiled May 16 2011,17:55:39)
;
_computing_molecular_graphics
;
O. V. Dolomanov, L. J. Bourhis, R. J. Gildea, J. A. K. Howard and H. Puschmann,
OLEX2: a complete structure solution, refinement and analysis program.
J. Appl. Cryst. (2009). 42, 339-341.
;
_computing_publication_material
;
O. V. Dolomanov, L. J. Bourhis, R. J. Gildea, J. A. K. Howard and H. Puschmann,
OLEX2: a complete structure solution, refinement and analysis program.
J. Appl. Cryst. (2009). 42, 339-341.
;
_computing_structure_refinement
;
SHELXL, G.M. Sheldrick, Acta Cryst.
(2008). A64, 112-122
;
_computing_structure_solution
;
XS, G.M. Sheldrick, Acta Cryst.
(2008). A64, 112-122
;
_diffrn_ambient_temperature 180.0
_diffrn_detector_area_resol_mean 10.4679
_diffrn_measured_fraction_theta_full 0.998
_diffrn_measured_fraction_theta_max 0.957
_diffrn_measurement_details
;
  1 omega  -49.00   18.20   0.8000    1.5000
omega____ theta____ kappa____ phi______ frames
    -      -37.4365   38.0000   60.0000 84

  2 omega  -35.00   28.20   0.8000    1.5000
omega____ theta____ kappa____ phi______ frames
    -      -37.4365   38.0000 -150.0000 79

  3 omega  -94.00   22.00   0.8000    1.5000
omega____ theta____ kappa____ phi______ frames
    -      -37.4365   19.0000    0.0000 145

  4 omega   79.00  124.60   0.8000    1.5000
omega____ theta____ kappa____ phi______ frames
    -       37.4365 -178.0000   30.0000 57

  5 omega   42.00   71.60   0.8000    1.5000
omega____ theta____ kappa____ phi______ frames
    -       37.4365  -99.0000 -180.0000 37

  6 omega   58.00  124.40   0.8000    1.5000
omega____ theta____ kappa____ phi______ frames
    -       37.4365  178.0000 -180.0000 83

  7 omega   57.00   96.20   0.8000    1.5000
omega____ theta____ kappa____ phi______ frames
    -       37.4365  178.0000 -150.0000 49

  8 omega   52.00  115.20   0.8000    5.0000
omega____ theta____ kappa____ phi______ frames
    -      109.7499 -111.0000   60.0000 79

  9 omega   34.00   89.20   0.8000    5.0000
omega____ theta____ kappa____ phi______ frames
    -      109.7499  -30.0000  -30.0000 69

 10 omega   40.00  101.60   0.8000    5.0000
omega____ theta____ kappa____ phi______ frames
    -      109.7499  -94.0000 -120.0000 77

 11 omega   40.00  108.00   0.8000    5.0000
omega____ theta____ kappa____ phi______ frames
    -      109.7499  -94.0000  150.0000 85

 12 omega   27.00   70.20   0.8000    5.0000
omega____ theta____ kappa____ phi______ frames
    -      109.7499  -94.0000  -60.0000 54

 13 omega   73.00  101.00   0.8000    5.0000
omega____ theta____ kappa____ phi______ frames
    -      109.7499  -94.0000  -60.0000 35

 14 omega   32.00   98.40   0.8000    5.0000
omega____ theta____ kappa____ phi______ frames
    -      109.7499  -45.0000  120.0000 83

 15 omega   30.00   83.60   0.8000    5.0000
omega____ theta____ kappa____ phi______ frames
    -      109.7499  -30.0000   60.0000 67

 16 omega   89.00  170.60   0.8000    5.0000
omega____ theta____ kappa____ phi______ frames
    -      109.7499   30.0000    0.0000 102

 17 omega   32.00   98.40   0.8000    5.0000
omega____ theta____ kappa____ phi______ frames
    -      109.7499  -45.0000  -90.0000 83

 18 omega   30.00   54.80   0.8000    5.0000
omega____ theta____ kappa____ phi______ frames
    -      109.7499  -30.0000 -150.0000 31

 19 omega   56.00   92.00   0.8000    5.0000
omega____ theta____ kappa____ phi______ frames
    -      109.7499   15.0000  -60.0000 45

 20 omega  109.00  157.00   0.8000    5.0000
omega____ theta____ kappa____ phi______ frames
    -      109.7499   15.0000  -60.0000 60

 21 omega  102.00  178.00   0.8000    5.0000
omega____ theta____ kappa____ phi______ frames
    -      109.7499  111.0000 -150.0000 95
;
_diffrn_measurement_device_type 'SuperNova, Dual, Cu at zero, Atlas'
_diffrn_measurement_method '\w scans'
_diffrn_orient_matrix_UB_11 -0.1893399000
_diffrn_orient_matrix_UB_12 -0.0743683000
_diffrn_orient_matrix_UB_13 -0.0047835000
_diffrn_orient_matrix_UB_21 0.0881231000
_diffrn_orient_matrix_UB_22 -0.1310094000
_diffrn_orient_matrix_UB_23 0.0041661000
_diffrn_orient_matrix_UB_31 0.0125642000
_diffrn_orient_matrix_UB_32 0.0621674000
_diffrn_orient_matrix_UB_33 0.1337818000
_diffrn_radiation_monochromator mirror
_diffrn_radiation_type 'Cu K\a'
_diffrn_radiation_wavelength 1.5418
_diffrn_reflns_av_R_equivalents 0.0131
_diffrn_reflns_av_unetI/netI 0.0229
_diffrn_reflns_limit_h_max 9
_diffrn_reflns_limit_h_min -8
_diffrn_reflns_limit_k_max 12
_diffrn_reflns_limit_k_min -12
_diffrn_reflns_limit_l_max 15
_diffrn_reflns_limit_l_min -8
_diffrn_reflns_number 5441
_diffrn_reflns_theta_full 67.00
_diffrn_reflns_theta_max 73.59
_diffrn_reflns_theta_min 3.84
_diffrn_source 'SuperNova (Cu) x-ray Source'
_exptl_absorpt_coefficient_mu 2.299
_exptl_absorpt_correction_T_max 0.880
_exptl_absorpt_correction_T_min 0.758
_exptl_absorpt_correction_type analytical
_exptl_absorpt_process_details
;
CrysAlisPro, Agilent Technologies,
Version 1.171.35.11 (release 16-05-2011 CrysAlis171 .NET)
(compiled May 16 2011,17:55:39)
Analytical numeric absorption correction using a multifaceted crystal
            model based on expressions derived by R.C. Clark & J.S. Reid.
(Clark, R. C. & Reid, J. S. (1995). Acta Cryst. A51, 887-897)
;
_exptl_crystal_colour yellow
_exptl_crystal_density_diffrn 1.515
_exptl_crystal_description block
_exptl_crystal_F_000 408
_exptl_crystal_size_max 0.2215
_exptl_crystal_size_mid 0.1526
_exptl_crystal_size_min 0.058
_refine_diff_density_max 0.620
_refine_diff_density_min -0.431
_refine_diff_density_rms 0.053
_refine_ls_extinction_method none
_refine_ls_goodness_of_fit_ref 1.050
_refine_ls_hydrogen_treatment mixed
_refine_ls_matrix_type full
_refine_ls_number_parameters 296
_refine_ls_number_reflns 3365
_refine_ls_number_restraints 33
_refine_ls_restrained_S_all 1.061
_refine_ls_R_factor_all 0.0599
_refine_ls_R_factor_gt 0.0546
_refine_ls_shift/su_max 0.000
_refine_ls_shift/su_mean 0.000
_refine_ls_structure_factor_coef Fsqd
_refine_ls_weighting_details 'calc w=1/[\s^2^(Fo^2^)+(0.0793P)^2^+0.5752P] where P=(Fo^2^+2Fc^2^)/3'
_refine_ls_weighting_scheme calc
_refine_ls_wR_factor_gt 0.1499
_refine_ls_wR_factor_ref 0.1552
_reflns_number_gt 2976
_reflns_number_total 3365
_reflns_threshold_expression >2sigma(I)
_cod_data_source_file ic400526j_si_002_4.cif
_cod_data_source_block 5
_cod_original_cell_volume 869.40(12)
_cod_database_code 4334790
_chemical_oxdiff_formula 'C34 H28 Cl2 Li2 N8 O10'
_reflns_odcompleteness_completeness 99.84
_reflns_odcompleteness_iscentric 1
_reflns_odcompleteness_theta 66.97

loop_
_space_group_symop_id
_space_group_symop_operation_xyz
1 'x, y, z'
2 '-x, -y, -z'

loop_
_atom_site_label
_atom_site_type_symbol
_atom_site_fract_x
_atom_site_fract_y
_atom_site_fract_z
_atom_site_U_iso_or_equiv
_atom_site_adp_type
_atom_site_occupancy
_atom_site_symmetry_multiplicity
_atom_site_calc_flag
_atom_site_refinement_flags
_atom_site_disorder_assembly
_atom_site_disorder_group
O23A O 0.5891(15) 0.4285(16) 0.780(2) 0.083(3) Uani 0.56(4) 1 d PDU A 1
Cl27 Cl 0.75810(9) 0.50600(7) 0.80430(5) 0.0477(2) Uani 1 1 d DU . .
O25A O 0.7660(19) 0.6384(12) 0.8944(11) 0.081(4) Uani 0.56(4) 1 d PDU A 1
O26A O 0.825(3) 0.5191(10) 0.7055(10) 0.086(3) Uani 0.56(4) 1 d PDU A 1
O24A O 0.8862(11) 0.4353(13) 0.8524(10) 0.074(2) Uani 0.56(4) 1 d PDU A 1
O1W O 0.2081(3) 0.3028(3) 0.86808(17) 0.0636(6) Uani 1 1 d D A .
H1WA H 0.126(4) 0.350(4) 0.854(3) 0.095 Uiso 1 1 d D . .
H1WB H 0.218(5) 0.318(4) 0.9401(12) 0.095 Uiso 1 1 d D . .
N15 N 0.4217(3) 0.0054(2) 0.68714(17) 0.0386(4) Uani 1 1 d . A .
N1 N 0.2945(3) 0.2257(2) 0.61807(17) 0.0416(5) Uani 1 1 d . A .
O23B O 0.5867(17) 0.4428(15) 0.8222(13) 0.062(3) Uani 0.44(4) 1 d PDU A 2
O25B O 0.7716(15) 0.6520(10) 0.8842(11) 0.044(2) Uani 0.44(4) 1 d PDU A 2
O26B O 0.722(4) 0.5138(10) 0.6904(6) 0.081(5) Uani 0.44(4) 1 d PDU A 2
O24B O 0.899(2) 0.4310(18) 0.806(3) 0.128(7) Uani 0.44(4) 1 d PDU A 2
N8 N 0.2661(3) -0.0280(2) 0.50769(19) 0.0478(5) Uani 1 1 d . . .
N17 N 0.5696(3) 0.1915(2) 0.89807(18) 0.0451(5) Uani 1 1 d . A .
C9 C 0.2418(3) 0.1106(3) 0.5241(2) 0.0409(5) Uani 1 1 d . . .
C10 C 0.3486(3) -0.0838(3) 0.5836(2) 0.0461(6) Uani 1 1 d . . .
C2 C 0.2513(4) 0.3480(3) 0.6103(2) 0.0508(6) Uani 1 1 d . . .
H2 H 0.2856 0.4326 0.6760 0.061 Uiso 1 1 calc R . .
C16 C 0.6015(3) 0.0560(3) 0.8740(2) 0.0463(6) Uani 1 1 d . . .
C5 C 0.1460(3) 0.1111(3) 0.4210(2) 0.0504(7) Uani 1 1 d . . .
C3 C 0.1601(4) 0.3592(4) 0.5128(3) 0.0585(7) Uani 1 1 d . . .
H3 H 0.1349 0.4493 0.5127 0.070 Uiso 1 1 calc R . .
C14 C 0.5083(3) -0.0511(3) 0.7594(3) 0.0490(6) Uani 1 1 d . . .
C20 C 0.7989(5) 0.1162(4) 1.0473(3) 0.0712(9) Uani 1 1 d . . .
H20 H 0.8780 0.0905 1.0984 0.085 Uiso 1 1 calc R . .
C4 C 0.1067(4) 0.2400(4) 0.4172(3) 0.0595(8) Uani 1 1 d . . .
H4 H 0.0442 0.2455 0.3496 0.071 Uiso 1 1 calc R . .
C11 C 0.3542(4) -0.2339(3) 0.5459(3) 0.0529(7) Uani 1 1 d . . .
H11 H 0.3020 -0.2963 0.4710 0.063 Uiso 1 1 calc R . .
C13 C 0.5162(4) -0.1935(3) 0.7306(3) 0.0570(7) Uani 1 1 d . . .
H13 H 0.5739 -0.2293 0.7835 0.068 Uiso 1 1 calc R . .
C18 C 0.6509(4) 0.2903(4) 0.9973(2) 0.0563(7) Uani 1 1 d . . .
H18 H 0.6279 0.3862 1.0157 0.068 Uiso 1 1 calc R . .
C12 C 0.4387(4) -0.2823(3) 0.6235(3) 0.0601(8) Uani 1 1 d . . .
H12 H 0.4437 -0.3813 0.6022 0.072 Uiso 1 1 calc R . .
C7 C 0.1836(4) -0.1125(4) 0.3955(2) 0.0576(8) Uani 1 1 d . . .
H7 H 0.1795 -0.2127 0.3621 0.069 Uiso 1 1 calc R . .
C21 C 0.7163(4) 0.0144(4) 0.9477(3) 0.0653(8) Uani 1 1 d . . .
H21 H 0.7359 -0.0822 0.9288 0.078 Uiso 1 1 calc R . .
C19 C 0.7692(4) 0.2558(4) 1.0748(3) 0.0655(9) Uani 1 1 d . . .
H19 H 0.8270 0.3270 1.1441 0.079 Uiso 1 1 calc R . .
C6 C 0.1114(4) -0.0315(4) 0.3422(3) 0.0618(8) Uani 1 1 d . . .
H6 H 0.0491 -0.0638 0.2662 0.074 Uiso 1 1 calc R . .
Li1 Li 0.4051(6) 0.2291(5) 0.7743(4) 0.0449(9) Uani 1 1 d . . .

loop_
_atom_site_aniso_label
_atom_site_aniso_U_11
_atom_site_aniso_U_22
_atom_site_aniso_U_33
_atom_site_aniso_U_23
_atom_site_aniso_U_13
_atom_site_aniso_U_12
O23A 0.059(3) 0.084(5) 0.094(9) 0.029(6) -0.027(4) -0.017(3)
Cl27 0.0515(4) 0.0480(4) 0.0387(3) 0.0091(3) 0.0060(2) 0.0118(3)
O25A 0.122(7) 0.064(5) 0.036(3) -0.003(3) 0.010(4) -0.002(4)
O26A 0.120(9) 0.089(4) 0.043(3) 0.016(3) 0.027(5) 0.005(5)
O24A 0.050(3) 0.090(5) 0.106(5) 0.059(5) 0.013(3) 0.029(3)
O1W 0.0562(12) 0.0929(16) 0.0368(10) 0.0132(10) 0.0098(8) 0.0344(11)
N15 0.0332(9) 0.0424(10) 0.0358(10) 0.0072(8) 0.0143(8) 0.0042(8)
N1 0.0386(10) 0.0473(11) 0.0368(10) 0.0124(9) 0.0073(8) 0.0067(8)
O23B 0.063(4) 0.057(4) 0.053(5) 0.012(4) -0.007(3) -0.011(3)
O25B 0.058(5) 0.033(3) 0.040(4) 0.010(3) 0.000(3) 0.017(3)
O26B 0.132(13) 0.067(4) 0.035(3) 0.010(2) 0.008(4) -0.005(5)
O24B 0.077(5) 0.101(7) 0.19(2) 0.032(9) 0.007(8) 0.058(6)
N8 0.0407(11) 0.0516(12) 0.0433(11) 0.0072(10) 0.0142(9) 0.0002(9)
N17 0.0415(11) 0.0525(12) 0.0389(11) 0.0132(9) 0.0070(8) 0.0067(9)
C9 0.0283(10) 0.0544(14) 0.0360(12) 0.0114(10) 0.0103(9) 0.0011(10)
C10 0.0360(12) 0.0524(14) 0.0439(13) 0.0090(11) 0.0179(10) 0.0009(10)
C2 0.0492(14) 0.0541(15) 0.0491(15) 0.0176(12) 0.0079(11) 0.0133(12)
C16 0.0355(12) 0.0649(16) 0.0506(14) 0.0310(13) 0.0188(10) 0.0167(11)
C5 0.0292(11) 0.0789(19) 0.0363(12) 0.0142(12) 0.0074(9) -0.0044(12)
C3 0.0479(15) 0.074(2) 0.0653(18) 0.0365(16) 0.0123(13) 0.0199(14)
C14 0.0410(13) 0.0470(14) 0.0682(17) 0.0253(13) 0.0320(12) 0.0155(11)
C20 0.0557(18) 0.100(3) 0.067(2) 0.038(2) 0.0094(15) 0.0269(18)
C4 0.0352(13) 0.099(2) 0.0521(16) 0.0379(17) 0.0037(11) 0.0062(14)
C11 0.0471(14) 0.0465(14) 0.0539(15) 0.0041(12) 0.0174(12) -0.0005(11)
C13 0.0534(16) 0.0553(16) 0.0675(18) 0.0246(14) 0.0211(14) 0.0140(13)
C18 0.0505(15) 0.0684(18) 0.0425(14) 0.0128(13) 0.0045(11) 0.0007(13)
C12 0.0545(16) 0.0526(16) 0.073(2) 0.0203(15) 0.0210(15) 0.0066(13)
C7 0.0544(16) 0.0656(18) 0.0390(14) 0.0047(13) 0.0100(12) -0.0098(14)
C21 0.0550(17) 0.083(2) 0.069(2) 0.0368(18) 0.0122(15) 0.0243(16)
C19 0.0461(15) 0.099(3) 0.0413(15) 0.0156(15) 0.0039(12) -0.0034(16)
C6 0.0470(15) 0.086(2) 0.0407(14) 0.0124(14) 0.0054(12) -0.0125(15)
Li1 0.048(2) 0.046(2) 0.037(2) 0.0092(17) 0.0077(17) 0.0133(18)

loop_
_atom_type_symbol
_atom_type_description
_atom_type_scat_dispersion_real
_atom_type_scat_dispersion_imag
_atom_type_scat_source
C C 0.0181 0.0091 'International Tables Vol C Tables 4.2.6.8 and 6.1.1.4'
H H 0.0000 0.0000 'International Tables Vol C Tables 4.2.6.8 and 6.1.1.4'
Cl Cl 0.3639 0.7018 'International Tables Vol C Tables 4.2.6.8 and 6.1.1.4'
Li Li 0.0008 0.0003 'International Tables Vol C Tables 4.2.6.8 and 6.1.1.4'
N N 0.0311 0.0180 'International Tables Vol C Tables 4.2.6.8 and 6.1.1.4'
O O 0.0492 0.0322 'International Tables Vol C Tables 4.2.6.8 and 6.1.1.4'

loop_
_exptl_crystal_face_index_h
_exptl_crystal_face_index_k
_exptl_crystal_face_index_l
_exptl_crystal_face_perp_dist
_exptl_oxdiff_crystal_face_indexfrac_h
_exptl_oxdiff_crystal_face_indexfrac_k
_exptl_oxdiff_crystal_face_indexfrac_l
_exptl_oxdiff_crystal_face_x
_exptl_oxdiff_crystal_face_y
_exptl_oxdiff_crystal_face_z
1 0 0 0.0410 1.0000 -0.0002 0.0002 -0.1893 0.0882 0.0126
-1 0 0 0.0170 -1.0000 0.0002 -0.0002 0.1893 -0.0882 -0.0126
0 1 -1 0.0601 0.0000 1.0000 -0.9996 -0.0696 -0.1352 -0.0716
0 0 1 0.0509 -0.0001 -0.0002 0.9999 -0.0048 0.0042 0.1338
0 -1 0 0.0535 0.0001 -0.9998 -0.0003 0.0743 0.1310 -0.0622

loop_
_geom_angle_atom_site_label_1
_geom_angle_atom_site_label_2
_geom_angle_atom_site_label_3
_geom_angle
Cl27 O23A Li1 150.1(9)
O23A Cl27 O25A 113.9(9)
O23A Cl27 O26A 113.4(5)
O23A Cl27 O24A 108.4(7)
O25A Cl27 O26A 110.6(7)
O25A Cl27 O24A 101.7(8)
O26A Cl27 O24A 108.0(7)
O25B Cl27 O23B 104.8(7)
O25B Cl27 O26B 104.2(7)
O26B Cl27 O23B 103.7(8)
O24B Cl27 O23B 114.2(12)
O24B Cl27 O25B 118.3(11)
O24B Cl27 O26B 110.3(10)
H1WA O1W H1WB 108(2)
Li1 O1W H1WA 127(3)
Li1 O1W H1WB 121(3)
C10 N15 C14 117.3(2)
C10 N15 Li1 130.8(2)
C14 N15 Li1 111.5(2)
C9 N1 C2 115.2(2)
C9 N1 Li1 125.9(2)
C2 N1 Li1 118.4(2)
Cl27 O23B Li1 144.0(9)
C9 N8 C10 129.7(2)
C9 N8 C7 107.1(2)
C10 N8 C7 123.1(3)
C16 N17 Li1 115.9(2)
C18 N17 C16 118.4(3)
C18 N17 Li1 125.7(2)
N1 C9 N8 127.9(2)
N1 C9 C5 124.4(3)
N8 C9 C5 107.6(2)
N15 C10 N8 118.1(2)
N15 C10 C11 123.0(3)
N8 C10 C11 118.9(2)
N1 C2 H2 117.8
N1 C2 C3 124.5(3)
C3 C2 H2 117.8
N17 C16 C14 116.1(2)
N17 C16 C21 122.6(3)
C21 C16 C14 121.2(3)
C4 C5 C9 117.9(3)
C4 C5 C6 134.5(3)
C6 C5 C9 107.5(3)
C2 C3 H3 120.2
C4 C3 C2 119.6(3)
C4 C3 H3 120.2
N15 C14 C16 115.4(2)
C13 C14 N15 123.1(3)
C13 C14 C16 121.4(3)
C21 C20 H20 119.6
C21 C20 C19 120.8(3)
C19 C20 H20 119.6
C5 C4 H4 120.8
C3 C4 C5 118.3(3)
C3 C4 H4 120.8
C10 C11 H11 121.8
C12 C11 C10 116.3(3)
C12 C11 H11 121.8
C14 C13 H13 121.0
C12 C13 C14 118.0(3)
C12 C13 H13 121.0
N17 C18 H18 119.1
N17 C18 C19 121.9(3)
C19 C18 H18 119.1
C11 C12 H12 118.9
C13 C12 C11 122.3(3)
C13 C12 H12 118.9
N8 C7 H7 124.7
C6 C7 N8 110.6(3)
C6 C7 H7 124.7
C16 C21 H21 120.9
C20 C21 C16 118.2(3)
C20 C21 H21 120.9
C20 C19 C18 118.2(3)
C20 C19 H19 120.9
C18 C19 H19 120.9
C5 C6 H6 126.5
C7 C6 C5 107.1(3)
C7 C6 H6 126.5
O1W Li1 O23A 105.8(6)
O1W Li1 N15 122.0(2)
O1W Li1 N1 99.4(2)
O1W Li1 O23B 98.1(4)
O1W Li1 N17 98.2(2)
N15 Li1 O23A 132.1(6)
N15 Li1 O23B 139.1(4)
N1 Li1 O23A 85.0(5)
N1 Li1 N15 86.35(17)
N1 Li1 O23B 95.2(5)
N1 Li1 N17 161.8(2)
N17 Li1 O23A 95.0(4)
N17 Li1 N15 80.16(18)
N17 Li1 O23B 87.2(5)

loop_
_geom_bond_atom_site_label_1
_geom_bond_atom_site_label_2
_geom_bond_distance
O23A Cl27 1.390(8)
O23A Li1 2.353(11)
Cl27 O25A 1.399(8)
Cl27 O26A 1.407(6)
Cl27 O24A 1.448(6)
Cl27 O23B 1.458(9)
Cl27 O25B 1.450(8)
Cl27 O26B 1.453(8)
Cl27 O24B 1.339(9)
O1W H1WA 0.844(10)
O1W H1WB 0.846(10)
O1W Li1 1.952(5)
N15 C10 1.325(3)
N15 C14 1.375(4)
N15 Li1 2.156(5)
N1 C9 1.330(3)
N1 C2 1.343(4)
N1 Li1 2.038(5)
O23B Li1 2.343(12)
N8 C9 1.378(4)
N8 C10 1.393(4)
N8 C7 1.411(3)
N17 C16 1.344(4)
N17 C18 1.343(4)
N17 Li1 2.053(5)
C9 C5 1.421(4)
C10 C11 1.433(4)
C2 H2 0.9500
C2 C3 1.388(4)
C16 C14 1.523(4)
C16 C21 1.400(4)
C5 C4 1.382(5)
C5 C6 1.420(4)
C3 H3 0.9500
C3 C4 1.364(5)
C14 C13 1.370(4)
C20 H20 0.9500
C20 C21 1.361(5)
C20 C19 1.375(5)
C4 H4 0.9500
C11 H11 0.9500
C11 C12 1.366(5)
C13 H13 0.9500
C13 C12 1.364(5)
C18 H18 0.9500
C18 C19 1.409(5)
C12 H12 0.9500
C7 H7 0.9500
C7 C6 1.346(5)
C21 H21 0.9500
C19 H19 0.9500
C6 H6 0.9500
